data_4333802
loop_
_publ_author_name
'Xiang-Ying Qian'
'Jun-Ling Song'
'Jiang-Gao Mao'

_publ_section_title
;
 Silver Pyroarsonates Obtained from Ag(I)-Mediated in Situ Condensation of
 Aryl Arsonate Ligands under Solvothermal Conditions
;
_journal_name_full 'Inorganic Chemistry'
_journal_page_first 1843
_journal_page_last 1853
_journal_paper_doi 10.1021/ic301935g
_journal_volume 52
_journal_year 2013
_chemical_formula_sum 'C12 H10 As2 N2 O9'
_chemical_formula_weight 476.06
_chemical_name_systematic
; 
 ? 
;
_space_group_IT_number 60
_symmetry_cell_setting orthorhombic
_symmetry_space_group_name_Hall '-P 2n 2ab'
_symmetry_space_group_name_H-M 'P b c n'
_atom_sites_solution_hydrogens geom
_atom_sites_solution_primary direct
_atom_sites_solution_secondary difmap
_audit_creation_method SHELXL-97
_cell_angle_alpha 90.00
_cell_angle_beta 90.00
_cell_angle_gamma 90.00
_cell_formula_units_Z 4
_cell_length_a 8.436(5)
_cell_length_b 7.843(5)
_cell_length_c 23.140(14)
_cell_measurement_reflns_used 4244
_cell_measurement_temperature 293(2)
_cell_measurement_theta_max 27.4835
_cell_measurement_theta_min 2.4142
_cell_volume 1531.0(16)
_computing_structure_refinement 'SHELXL-97 (Sheldrick, 1997)'
_computing_structure_solution 'SHELXS-97 (Sheldrick, 1990)'
_diffrn_ambient_temperature 293(2)
_diffrn_detector_area_resol_mean 13.6612
_diffrn_measured_fraction_theta_full 0.998
_diffrn_measured_fraction_theta_max 0.998
_diffrn_measurement_device_type 'Mercury2 (1x1 bin mode)'
_diffrn_measurement_method CCD_Profile_fitting
_diffrn_radiation_monochromator graphite
_diffrn_radiation_source 'fine-focus sealed tube'
_diffrn_radiation_type MoK\a
_diffrn_radiation_wavelength 0.71073
_diffrn_reflns_av_R_equivalents 0.0843
_diffrn_reflns_av_sigmaI/netI 0.0573
_diffrn_reflns_limit_h_max 10
_diffrn_reflns_limit_h_min -10
_diffrn_reflns_limit_k_max 9
_diffrn_reflns_limit_k_min -10
_diffrn_reflns_limit_l_max 30
_diffrn_reflns_limit_l_min -29
_diffrn_reflns_number 11066
_diffrn_reflns_theta_full 27.51
_diffrn_reflns_theta_max 27.51
_diffrn_reflns_theta_min 2.99
_exptl_absorpt_coefficient_mu 4.419
_exptl_absorpt_correction_T_max 1.0000
_exptl_absorpt_correction_T_min 0.2853
_exptl_absorpt_correction_type multi-scan
_exptl_crystal_colour yellow
_exptl_crystal_density_diffrn 2.065
_exptl_crystal_description Prism
_exptl_crystal_F_000 936
_exptl_crystal_size_max 0.3
_exptl_crystal_size_mid 0.2
_exptl_crystal_size_min 0.2
_refine_diff_density_max 0.488
_refine_diff_density_min -0.677
_refine_diff_density_rms 0.112
_refine_ls_extinction_method none
_refine_ls_goodness_of_fit_ref 1.045
_refine_ls_hydrogen_treatment constr
_refine_ls_matrix_type full
_refine_ls_number_parameters 114
_refine_ls_number_reflns 1751
_refine_ls_number_restraints 0
_refine_ls_restrained_S_all 1.045
_refine_ls_R_factor_all 0.0410
_refine_ls_R_factor_gt 0.0349
_refine_ls_shift/su_max 0.001
_refine_ls_shift/su_mean 0.000
_refine_ls_structure_factor_coef Fsqd
_refine_ls_weighting_details 'calc w=1/[\s^2^(Fo^2^)+(0.0332P)^2^+0.0000P] where P=(Fo^2^+2Fc^2^)/3'
_refine_ls_weighting_scheme calc
_refine_ls_wR_factor_gt 0.0835
_refine_ls_wR_factor_ref 0.0870
_reflns_number_gt 1504
_reflns_number_total 1751
_reflns_threshold_expression >2sigma(I)
_cod_data_source_file ic301935g_si_001_1.cif
_cod_data_source_block C12H10As2N2O9
_cod_original_cell_volume 1531.1(15)
_cod_database_code 4333802

loop_
_symmetry_equiv_pos_as_xyz
'x, y, z'
'-x+1/2, -y+1/2, z+1/2'
'-x, y, -z+1/2'
'x+1/2, -y+1/2, -z'
'-x, -y, -z'
'x-1/2, y-1/2, -z-1/2'
'x, -y, z-1/2'
'-x-1/2, y-1/2, z'

loop_
_atom_site_label
_atom_site_type_symbol
_atom_site_fract_x
_atom_site_fract_y
_atom_site_fract_z
_atom_site_U_iso_or_equiv
_atom_site_adp_type
_atom_site_occupancy
_atom_site_symmetry_multiplicity
_atom_site_calc_flag
_atom_site_refinement_flags
As1 As 0.05638(3) 0.03554(4) 0.686620(12) 0.02672(13) Uani 1 1 d .
N1 N -0.0108(4) -0.1195(3) 0.56155(11) 0.0397(6) Uani 1 1 d .
C1 C -0.1419(3) 0.0085(3) 0.64693(12) 0.0277(6) Uani 1 1 d .
C2 C -0.1546(3) -0.0636(3) 0.59200(13) 0.0308(6) Uani 1 1 d .
C3 C -0.2976(4) -0.0869(4) 0.56461(13) 0.0408(7) Uani 1 1 d .
H3A H -0.3021 -0.1343 0.5278 0.049 Uiso 1 1 calc R
C4 C -0.4351(4) -0.0381(4) 0.5930(2) 0.0472(9) Uani 1 1 d .
H4A H -0.5332 -0.0548 0.5756 0.057 Uiso 1 1 calc R
C5 C -0.4263(4) 0.0347(4) 0.64678(19) 0.0437(9) Uani 1 1 d .
H5A H -0.5189 0.0677 0.6655 0.052 Uiso 1 1 calc R
C6 C -0.2798(4) 0.0601(3) 0.67382(14) 0.0333(6) Uani 1 1 d .
H6A H -0.2754 0.1117 0.7100 0.040 Uiso 1 1 calc R
O1 O 0.1523(2) -0.1334(3) 0.70890(9) 0.0409(5) Uani 1 1 d .
O2 O 0.1612(2) 0.1859(3) 0.65204(9) 0.0479(6) Uani 1 1 d .
H2A H 0.2178 0.2362 0.6752 0.072 Uiso 1 1 calc R
O3 O 0.0000 0.1434(3) 0.7500 0.0316(6) Uani 1 2 d S
O4 O 0.1159(3) -0.1001(3) 0.58605(10) 0.0499(6) Uani 1 1 d .
O5 O -0.0251(3) -0.1851(4) 0.51399(11) 0.0596(7) Uani 1 1 d .

loop_
_atom_site_aniso_label
_atom_site_aniso_U_11
_atom_site_aniso_U_22
_atom_site_aniso_U_33
_atom_site_aniso_U_23
_atom_site_aniso_U_13
_atom_site_aniso_U_12
As1 0.0228(2) 0.0314(2) 0.0259(2) 0.00194(10) -0.00055(9) 0.00096(10)
N1 0.0500(17) 0.0380(14) 0.0313(15) -0.0007(12) 0.0028(12) 0.0073(11)
C1 0.0283(15) 0.0248(11) 0.0299(15) 0.0016(11) -0.0042(11) -0.0007(10)
C2 0.0342(15) 0.0284(12) 0.0299(15) 0.0015(11) -0.0007(12) 0.0017(11)
C3 0.047(2) 0.0387(15) 0.0367(17) -0.0019(14) -0.0103(14) -0.0053(13)
C4 0.037(2) 0.048(2) 0.057(3) 0.0055(17) -0.0154(15) -0.0090(13)
C5 0.0246(17) 0.0459(19) 0.060(3) 0.0039(16) -0.0012(14) 0.0025(12)
C6 0.0283(15) 0.0367(15) 0.0348(15) 0.0008(12) 0.0006(13) -0.0002(11)
O1 0.0417(13) 0.0452(12) 0.0357(11) 0.0030(10) -0.0024(10) 0.0193(9)
O2 0.0465(14) 0.0616(14) 0.0357(12) 0.0097(11) -0.0030(10) -0.0237(11)
O3 0.0360(15) 0.0267(13) 0.0320(15) 0.000 0.0001(13) 0.000
O4 0.0370(14) 0.0728(16) 0.0398(13) -0.0016(12) 0.0026(11) 0.0134(12)
O5 0.0787(18) 0.0655(15) 0.0346(13) -0.0181(13) 0.0040(12) 0.0069(14)

loop_
_atom_type_symbol
_atom_type_description
_atom_type_scat_dispersion_real
_atom_type_scat_dispersion_imag
_atom_type_scat_source
C C 0.0033 0.0016 'International Tables Vol C Tables 4.2.6.8 and 6.1.1.4'
H H 0.0000 0.0000 'International Tables Vol C Tables 4.2.6.8 and 6.1.1.4'
N N 0.0061 0.0033 'International Tables Vol C Tables 4.2.6.8 and 6.1.1.4'
O O 0.0106 0.0060 'International Tables Vol C Tables 4.2.6.8 and 6.1.1.4'
As As 0.0499 2.0058 'International Tables Vol C Tables 4.2.6.8 and 6.1.1.4'

loop_
_geom_angle_atom_site_label_1
_geom_angle_atom_site_label_2
_geom_angle_atom_site_label_3
_geom_angle
_geom_angle_site_symmetry_3
O1 As1 O2 117.34(12) .
O1 As1 O3 105.11(10) .
O2 As1 O3 101.66(11) .
O1 As1 C1 119.49(11) .
O2 As1 C1 107.97(11) .
O3 As1 C1 102.50(9) .
O4 N1 O5 123.9(3) .
O4 N1 C2 117.6(3) .
O5 N1 C2 118.5(3) .
C6 C1 C2 117.7(3) .
C6 C1 As1 119.1(2) .
C2 C1 As1 123.2(2) .
C3 C2 C1 122.8(3) .
C3 C2 N1 117.6(3) .
C1 C2 N1 119.6(3) .
C2 C3 C4 118.6(3) .
C2 C3 H3A 120.7 .
C4 C3 H3A 120.7 .
C5 C4 C3 120.0(3) .
C5 C4 H4A 120.0 .
C3 C4 H4A 120.0 .
C4 C5 C6 120.8(3) .
C4 C5 H5A 119.6 .
C6 C5 H5A 119.6 .
C1 C6 C5 120.1(3) .
C1 C6 H6A 120.0 .
C5 C6 H6A 120.0 .
As1 O2 H2A 109.5 .
As1 O3 As1 122.48(15) 3_556

loop_
_geom_bond_atom_site_label_1
_geom_bond_atom_site_label_2
_geom_bond_distance
_geom_bond_site_symmetry_2
As1 O1 1.636(2) .
As1 O2 1.677(2) .
As1 O3 1.7588(14) .
As1 C1 1.920(3) .
N1 O4 1.220(4) .
N1 O5 1.221(3) .
N1 C2 1.470(4) .
C1 C6 1.380(4) .
C1 C2 1.396(4) .
C2 C3 1.375(4) .
C3 C4 1.387(5) .
C3 H3A 0.9300 .
C4 C5 1.371(6) .
C4 H4A 0.9300 .
C5 C6 1.399(4) .
C5 H5A 0.9300 .
C6 H6A 0.9300 .
O2 H2A 0.8200 .
O3 As1 1.7588(14) 3_556

loop_
_geom_hbond_atom_site_label_D
_geom_hbond_atom_site_label_H
_geom_hbond_atom_site_label_A
_geom_hbond_distance_DH
_geom_hbond_distance_HA
_geom_hbond_distance_DA
_geom_hbond_angle_DHA
_geom_hbond_site_symmetry_A
O2 H2A O1 0.82 1.69 2.494(3) 166.3 8_665
